data_7015375
loop_
_publ_author_name
'Yang, Hsuan'
'Chung, Chia-Pei'
'Lin, Ying-Chih'
'Liu, Yi-Hong'

_publ_section_title
;
 Facile oxygenation reactions of ruthenium acetylide complex containing
 substituted olefinic group.
;
_journal_issue 14
_journal_name_full 'Dalton transactions (Cambridge, England : 2003)'
_journal_page_first 3703
_journal_page_last 3710
_journal_paper_doi 10.1039/c0dt01551b
_journal_volume 40
_journal_year 2011
_chemical_formula_sum 'C50 H46 O2 P2 Ru'
_chemical_formula_weight 841.88
_chemical_name_systematic
;
?
;
_space_group_IT_number 2
_symmetry_cell_setting triclinic
_symmetry_space_group_name_Hall '-P 1'
_symmetry_space_group_name_H-M 'P -1'
_atom_sites_solution_hydrogens geom
_atom_sites_solution_primary direct
_atom_sites_solution_secondary difmap
_audit_creation_method SHELXL-97
_cell_angle_alpha 102.050(1)
_cell_angle_beta 96.640(1)
_cell_angle_gamma 101.361(2)
_cell_formula_units_Z 2
_cell_length_a 9.7453(2)
_cell_length_b 9.8887(2)
_cell_length_c 21.9565(3)
_cell_measurement_reflns_used 31143
_cell_measurement_temperature 150(2)
_cell_measurement_theta_max 30.2551
_cell_measurement_theta_min 3.1116
_cell_volume 2001.45(7)
_computing_cell_refinement
;
CrysAlisPro, Oxford Diffraction Ltd.,
Version 1.171.33.41 (release 06-05-2009 CrysAlis171 .NET)
(compiled May 6 2009,17:20:42)
Empirical absorption correction using spherical harmonics,
implemented in SCALE3 ABSPACK scaling algorithm.
;
_computing_data_collection
;
CrysAlisPro, Oxford Diffraction Ltd.,
Version 1.171.33.41 (release 06-05-2009 CrysAlis171 .NET)
(compiled May 6 2009,17:20:42)
Empirical absorption correction using spherical harmonics,
implemented in SCALE3 ABSPACK scaling algorithm.
;
_computing_data_reduction
;
CrysAlisPro, Oxford Diffraction Ltd.,
Version 1.171.33.41 (release 06-05-2009 CrysAlis171 .NET)
(compiled May 6 2009,17:20:42)
Empirical absorption correction using spherical harmonics,
implemented in SCALE3 ABSPACK scaling algorithm.
;
_computing_molecular_graphics SHELXTL
_computing_publication_material SHELXTL
_computing_structure_refinement 'SHELXL-97 (Sheldrick, 1997)'
_computing_structure_solution 'SHELXS-97 (Sheldrick, 1990)'
_diffrn_ambient_temperature 150(2)
_diffrn_measured_fraction_theta_full 0.998
_diffrn_measured_fraction_theta_max 0.998
_diffrn_measurement_device_type 'Oxford Diffraction Gemini A'
_diffrn_measurement_method CCD
_diffrn_radiation_monochromator graphite
_diffrn_radiation_source 'fine-focus sealed tube'
_diffrn_radiation_type MoK\a
_diffrn_radiation_wavelength 0.71073
_diffrn_reflns_av_R_equivalents 0.0285
_diffrn_reflns_av_sigmaI/netI 0.0235
_diffrn_reflns_limit_h_max 12
_diffrn_reflns_limit_h_min -12
_diffrn_reflns_limit_k_max 12
_diffrn_reflns_limit_k_min -12
_diffrn_reflns_limit_l_max 28
_diffrn_reflns_limit_l_min -28
_diffrn_reflns_number 46602
_diffrn_reflns_theta_full 27.50
_diffrn_reflns_theta_max 27.50
_diffrn_reflns_theta_min 3.12
_exptl_absorpt_coefficient_mu 0.513
_exptl_absorpt_correction_T_max 1.00000
_exptl_absorpt_correction_T_min 0.95689
_exptl_absorpt_correction_type multi-scan
_exptl_absorpt_process_details
;
CrysAlisPro, Oxford Diffraction Ltd.,
Version 1.171.33.41 (release 06-05-2009 CrysAlis171 .NET)
(compiled May 6 2009,17:20:42)
Empirical absorption correction using spherical harmonics,
implemented in SCALE3 ABSPACK scaling algorithm.
;
_exptl_crystal_density_diffrn 1.397
_exptl_crystal_density_method 'not measured'
_exptl_crystal_F_000 872
_exptl_crystal_size_max 0.20
_exptl_crystal_size_mid 0.15
_exptl_crystal_size_min 0.10
_refine_diff_density_max 0.405
_refine_diff_density_min -0.321
_refine_diff_density_rms 0.051
_refine_ls_extinction_method none
_refine_ls_goodness_of_fit_ref 0.944
_refine_ls_hydrogen_treatment constr
_refine_ls_matrix_type full
_refine_ls_number_parameters 496
_refine_ls_number_reflns 9189
_refine_ls_number_restraints 0
_refine_ls_restrained_S_all 0.944
_refine_ls_R_factor_all 0.0282
_refine_ls_R_factor_gt 0.0228
_refine_ls_shift/su_max 0.009
_refine_ls_shift/su_mean 0.001
_refine_ls_structure_factor_coef Fsqd
_refine_ls_weighting_details 'calc w=1/[\s^2^(Fo^2^)+(0.0327P)^2^+0.9425P] where P=(Fo^2^+2Fc^2^)/3'
_refine_ls_weighting_scheme calc
_refine_ls_wR_factor_gt 0.0567
_refine_ls_wR_factor_ref 0.0585
_reflns_number_gt 8126
_reflns_number_total 9189
_reflns_threshold_expression >2sigma(I)
_cod_data_source_file c0dt01551b.txt
_cod_data_source_block ic14109
_cod_depositor_comments
;
The following automatic conversions were performed:
'_symmetry_cell_setting' value 'Triclinic' changed to 'triclinic'
according to '/home/saulius/struct/CIF-dictionaries/cif_core.dic'
dictionary named 'cif_core.dic' version 2.4.1 from 2010-06-29.

Automatic conversion script
Id: cif_fix_enum 1555 2011-01-17 13:19:09Z saulius 
;
_cod_original_cell_volume 2001.44(6)
_cod_original_sg_symbol_H-M P-1
_cod_database_code 7015375

loop_
_symmetry_equiv_pos_as_xyz
'x, y, z'
'-x, -y, -z'

loop_
_atom_site_label
_atom_site_type_symbol
_atom_site_fract_x
_atom_site_fract_y
_atom_site_fract_z
_atom_site_U_iso_or_equiv
_atom_site_adp_type
_atom_site_occupancy
_atom_site_symmetry_multiplicity
_atom_site_calc_flag
_atom_site_refinement_flags
_atom_site_disorder_assembly
_atom_site_disorder_group
Ru1 Ru 0.019151(12) 0.538016(12) 0.229276(5) 0.01384(4) Uani 1 1 d . . .
P1 P -0.04234(4) 0.56987(4) 0.133107(17) 0.01637(8) Uani 1 1 d . . .
P2 P 0.22413(4) 0.51162(4) 0.195827(17) 0.01581(8) Uani 1 1 d . . .
O1 O 0.14756(12) 0.82349(11) 0.21577(5) 0.0216(2) Uani 1 1 d . . .
O2 O -0.00106(11) 0.94894(11) 0.36379(5) 0.0210(2) Uani 1 1 d . . .
C1 C 0.11830(15) 0.74688(15) 0.25291(7) 0.0172(3) Uani 1 1 d . . .
C2 C 0.16300(15) 0.82706(15) 0.32116(7) 0.0168(3) Uani 1 1 d . . .
C3 C 0.13407(15) 0.97287(15) 0.34310(7) 0.0165(3) Uani 1 1 d . . .
H3A H 0.1349 1.0260 0.3090 0.020 Uiso 1 1 calc R . .
C4 C 0.25697(15) 1.04601(15) 0.39977(6) 0.0162(3) Uani 1 1 d . . .
C5 C 0.28015(16) 0.91641(15) 0.42657(7) 0.0190(3) Uani 1 1 d . . .
H5A H 0.3804 0.9296 0.4457 0.023 Uiso 1 1 calc R . .
H5B H 0.2186 0.9006 0.4585 0.023 Uiso 1 1 calc R . .
C6 C 0.23875(16) 0.79545(16) 0.36838(7) 0.0193(3) Uani 1 1 d . . .
H6A H 0.2640 0.7067 0.3658 0.023 Uiso 1 1 calc R . .
C7 C -0.08195(17) 1.04974(18) 0.35457(8) 0.0278(4) Uani 1 1 d . . .
H7A H -0.1722 1.0265 0.3699 0.042 Uiso 1 1 calc R . .
H7B H -0.1005 1.0475 0.3095 0.042 Uiso 1 1 calc R . .
H7C H -0.0290 1.1449 0.3780 0.042 Uiso 1 1 calc R . .
C8 C 0.39520(16) 1.10526(15) 0.37772(7) 0.0175(3) Uani 1 1 d . . .
C9 C 0.51469(17) 1.16887(17) 0.42417(7) 0.0235(3) Uani 1 1 d . . .
H9A H 0.5072 1.1713 0.4671 0.028 Uiso 1 1 calc R . .
C10 C 0.64304(17) 1.22810(18) 0.40910(8) 0.0272(4) Uani 1 1 d . . .
H10A H 0.7230 1.2694 0.4414 0.033 Uiso 1 1 calc R . .
C11 C 0.65508(18) 1.22716(18) 0.34667(8) 0.0280(4) Uani 1 1 d . . .
H11A H 0.7425 1.2698 0.3361 0.034 Uiso 1 1 calc R . .
C12 C 0.53907(18) 1.16386(18) 0.30017(8) 0.0268(4) Uani 1 1 d . . .
H12A H 0.5473 1.1620 0.2573 0.032 Uiso 1 1 calc R . .
C13 C 0.40964(17) 1.10241(16) 0.31530(7) 0.0220(3) Uani 1 1 d . . .
H13A H 0.3309 1.0583 0.2827 0.026 Uiso 1 1 calc R . .
C14 C 0.21509(15) 1.16612(15) 0.44458(7) 0.0174(3) Uani 1 1 d . . .
C15 C 0.24320(18) 1.30298(17) 0.43458(7) 0.0238(3) Uani 1 1 d . . .
H15A H 0.2949 1.3219 0.4020 0.029 Uiso 1 1 calc R . .
C16 C 0.1972(2) 1.41201(18) 0.47133(8) 0.0298(4) Uani 1 1 d . . .
H16A H 0.2175 1.5044 0.4637 0.036 Uiso 1 1 calc R . .
C17 C 0.12152(19) 1.38660(18) 0.51920(8) 0.0283(4) Uani 1 1 d . . .
H17A H 0.0902 1.4612 0.5445 0.034 Uiso 1 1 calc R . .
C18 C 0.09247(17) 1.25218(18) 0.52962(7) 0.0255(3) Uani 1 1 d . . .
H18A H 0.0398 1.2336 0.5619 0.031 Uiso 1 1 calc R . .
C19 C 0.13994(16) 1.14302(17) 0.49304(7) 0.0210(3) Uani 1 1 d . . .
H19A H 0.1206 1.0512 0.5014 0.025 Uiso 1 1 calc R . .
C20 C -0.11949(17) 0.55481(18) 0.30448(7) 0.0250(3) Uani 1 1 d . . .
H20A H -0.1412 0.6443 0.3278 0.030 Uiso 1 1 calc R . .
C21 C -0.00877(17) 0.49260(18) 0.32471(7) 0.0247(3) Uani 1 1 d . . .
H21A H 0.0617 0.5307 0.3645 0.030 Uiso 1 1 calc R . .
C22 C -0.02294(18) 0.36080(17) 0.28086(8) 0.0261(3) Uani 1 1 d . . .
H22A H 0.0371 0.2908 0.2844 0.031 Uiso 1 1 calc R . .
C23 C -0.14279(18) 0.34040(18) 0.23411(8) 0.0269(4) Uani 1 1 d . . .
H23A H -0.1826 0.2539 0.1990 0.032 Uiso 1 1 calc R . .
C24 C -0.20136(17) 0.46209(19) 0.24865(8) 0.0266(4) Uani 1 1 d . . .
H24A H -0.2907 0.4752 0.2257 0.032 Uiso 1 1 calc R . .
C25 C 0.10684(17) 0.57223(19) 0.08714(7) 0.0258(3) Uani 1 1 d . . .
H25A H 0.0908 0.4801 0.0560 0.031 Uiso 1 1 calc R . .
H25B H 0.1094 0.6477 0.0636 0.031 Uiso 1 1 calc R . .
C26 C 0.24893(16) 0.59871(17) 0.13003(7) 0.0214(3) Uani 1 1 d . . .
H26A H 0.2871 0.7021 0.1468 0.026 Uiso 1 1 calc R . .
H26B H 0.3178 0.5601 0.1057 0.026 Uiso 1 1 calc R . .
C27 C -0.18367(17) 0.42874(16) 0.07968(7) 0.0194(3) Uani 1 1 d . . .
C28 C -0.31877(18) 0.44832(18) 0.06195(8) 0.0258(3) Uani 1 1 d . . .
H28A H -0.3409 0.5369 0.0783 0.031 Uiso 1 1 calc R . .
C29 C -0.42208(19) 0.34013(19) 0.02067(8) 0.0326(4) Uani 1 1 d . . .
H29A H -0.5141 0.3548 0.0093 0.039 Uiso 1 1 calc R . .
C30 C -0.3907(2) 0.21155(18) -0.00375(8) 0.0331(4) Uani 1 1 d . . .
H30A H -0.4601 0.1385 -0.0329 0.040 Uiso 1 1 calc R . .
C31 C -0.2584(2) 0.18951(18) 0.01428(8) 0.0317(4) Uani 1 1 d . . .
H31A H -0.2370 0.1007 -0.0022 0.038 Uiso 1 1 calc R . .
C32 C -0.15610(19) 0.29599(17) 0.05639(7) 0.0255(3) Uani 1 1 d . . .
H32A H -0.0663 0.2784 0.0695 0.031 Uiso 1 1 calc R . .
C33 C -0.11437(17) 0.72346(16) 0.12407(7) 0.0211(3) Uani 1 1 d . . .
C34 C -0.17149(18) 0.79416(17) 0.17295(8) 0.0260(3) Uani 1 1 d . . .
H34A H -0.1653 0.7678 0.2122 0.031 Uiso 1 1 calc R . .
C35 C -0.2376(2) 0.90302(19) 0.16499(9) 0.0326(4) Uani 1 1 d . . .
H35A H -0.2762 0.9507 0.1988 0.039 Uiso 1 1 calc R . .
C36 C -0.2473(2) 0.94209(19) 0.10797(9) 0.0353(4) Uani 1 1 d . . .
H36A H -0.2916 1.0172 0.1027 0.042 Uiso 1 1 calc R . .
C37 C -0.1921(2) 0.87137(19) 0.05878(9) 0.0365(4) Uani 1 1 d . . .
H37A H -0.1998 0.8970 0.0194 0.044 Uiso 1 1 calc R . .
C38 C -0.1259(2) 0.76339(18) 0.06674(8) 0.0291(4) Uani 1 1 d . . .
H38A H -0.0877 0.7158 0.0328 0.035 Uiso 1 1 calc R . .
C39 C 0.25231(17) 0.33305(16) 0.16587(7) 0.0198(3) Uani 1 1 d . . .
C40 C 0.14845(18) 0.21260(16) 0.16332(7) 0.0239(3) Uani 1 1 d . . .
H40A H 0.0575 0.2223 0.1724 0.029 Uiso 1 1 calc R . .
C41 C 0.1761(2) 0.07801(18) 0.14757(8) 0.0320(4) Uani 1 1 d . . .
H41A H 0.1048 -0.0035 0.1467 0.038 Uiso 1 1 calc R . .
C42 C 0.3072(2) 0.06331(19) 0.13323(8) 0.0351(4) Uani 1 1 d . . .
H42A H 0.3273 -0.0283 0.1237 0.042 Uiso 1 1 calc R . .
C43 C 0.4097(2) 0.1818(2) 0.13274(8) 0.0347(4) Uani 1 1 d . . .
H43A H 0.4985 0.1711 0.1210 0.042 Uiso 1 1 calc R . .
C44 C 0.38269(19) 0.31601(18) 0.14942(8) 0.0276(4) Uani 1 1 d . . .
H44A H 0.4538 0.3971 0.1496 0.033 Uiso 1 1 calc R . .
C45 C 0.38440(16) 0.58919(17) 0.25438(7) 0.0212(3) Uani 1 1 d . . .
C46 C 0.42245(19) 0.51134(19) 0.29735(8) 0.0285(4) Uani 1 1 d . . .
H46A H 0.3751 0.4147 0.2913 0.034 Uiso 1 1 calc R . .
C47 C 0.5292(2) 0.5748(2) 0.34884(9) 0.0410(5) Uani 1 1 d . . .
H47A H 0.5550 0.5216 0.3779 0.049 Uiso 1 1 calc R . .
C48 C 0.5979(2) 0.7155(2) 0.35780(10) 0.0474(6) Uani 1 1 d . . .
H48A H 0.6697 0.7593 0.3934 0.057 Uiso 1 1 calc R . .
C49 C 0.5625(2) 0.7924(2) 0.31522(11) 0.0433(5) Uani 1 1 d . . .
H49A H 0.6109 0.8887 0.3213 0.052 Uiso 1 1 calc R . .
C50 C 0.45654(18) 0.72999(19) 0.26361(9) 0.0308(4) Uani 1 1 d . . .
H50A H 0.4330 0.7836 0.2343 0.037 Uiso 1 1 calc R . .

loop_
_atom_site_aniso_label
_atom_site_aniso_U_11
_atom_site_aniso_U_22
_atom_site_aniso_U_33
_atom_site_aniso_U_23
_atom_site_aniso_U_13
_atom_site_aniso_U_12
Ru1 0.01521(6) 0.01336(6) 0.01242(6) 0.00308(4) 0.00237(4) 0.00190(4)
P1 0.01990(19) 0.01533(18) 0.01323(17) 0.00352(14) 0.00149(14) 0.00309(14)
P2 0.01643(18) 0.01413(17) 0.01673(18) 0.00368(14) 0.00366(14) 0.00260(14)
O1 0.0279(6) 0.0163(5) 0.0188(5) 0.0052(4) 0.0014(4) 0.0011(4)
O2 0.0156(5) 0.0196(5) 0.0273(6) 0.0055(4) 0.0034(4) 0.0034(4)
C1 0.0163(7) 0.0172(7) 0.0177(7) 0.0028(6) 0.0015(5) 0.0051(6)
C2 0.0183(7) 0.0135(7) 0.0172(7) 0.0028(5) 0.0022(6) 0.0012(5)
C3 0.0165(7) 0.0155(7) 0.0161(7) 0.0029(5) 0.0014(5) 0.0020(5)
C4 0.0177(7) 0.0151(7) 0.0144(7) 0.0025(5) 0.0016(5) 0.0020(5)
C5 0.0210(7) 0.0175(7) 0.0173(7) 0.0042(6) 0.0002(6) 0.0029(6)
C6 0.0213(7) 0.0154(7) 0.0204(7) 0.0032(6) 0.0029(6) 0.0037(6)
C7 0.0200(8) 0.0261(9) 0.0354(9) 0.0037(7) -0.0011(7) 0.0076(7)
C8 0.0180(7) 0.0142(7) 0.0197(7) 0.0027(5) 0.0038(6) 0.0035(6)
C9 0.0222(8) 0.0249(8) 0.0205(8) 0.0026(6) 0.0025(6) 0.0020(6)
C10 0.0198(8) 0.0251(8) 0.0322(9) 0.0034(7) 0.0008(7) 0.0006(6)
C11 0.0217(8) 0.0258(8) 0.0395(10) 0.0114(7) 0.0120(7) 0.0047(7)
C12 0.0296(9) 0.0293(9) 0.0261(8) 0.0111(7) 0.0114(7) 0.0087(7)
C13 0.0227(8) 0.0226(8) 0.0205(7) 0.0050(6) 0.0034(6) 0.0051(6)
C14 0.0158(7) 0.0192(7) 0.0140(7) 0.0005(5) -0.0002(5) 0.0015(6)
C15 0.0308(9) 0.0220(8) 0.0192(7) 0.0041(6) 0.0080(6) 0.0064(7)
C16 0.0403(10) 0.0227(8) 0.0280(9) 0.0049(7) 0.0075(7) 0.0107(7)
C17 0.0332(9) 0.0309(9) 0.0207(8) -0.0010(7) 0.0054(7) 0.0145(7)
C18 0.0218(8) 0.0357(9) 0.0171(7) 0.0022(6) 0.0049(6) 0.0058(7)
C19 0.0187(7) 0.0229(8) 0.0186(7) 0.0031(6) 0.0016(6) 0.0006(6)
C20 0.0269(8) 0.0284(8) 0.0220(8) 0.0065(6) 0.0129(7) 0.0057(7)
C21 0.0261(8) 0.0319(9) 0.0159(7) 0.0102(6) 0.0053(6) -0.0003(7)
C22 0.0294(9) 0.0247(8) 0.0308(9) 0.0175(7) 0.0136(7) 0.0052(7)
C23 0.0280(9) 0.0238(8) 0.0241(8) 0.0056(6) 0.0086(7) -0.0074(7)
C24 0.0164(8) 0.0387(10) 0.0260(8) 0.0136(7) 0.0063(6) 0.0013(7)
C25 0.0281(9) 0.0336(9) 0.0173(7) 0.0088(7) 0.0075(6) 0.0060(7)
C26 0.0225(8) 0.0212(8) 0.0225(8) 0.0087(6) 0.0086(6) 0.0030(6)
C27 0.0258(8) 0.0183(7) 0.0125(7) 0.0047(5) 0.0010(6) 0.0015(6)
C28 0.0267(8) 0.0226(8) 0.0261(8) 0.0038(6) 0.0022(7) 0.0046(7)
C29 0.0260(9) 0.0332(10) 0.0323(9) 0.0056(7) -0.0032(7) -0.0010(7)
C30 0.0421(11) 0.0239(9) 0.0233(8) 0.0029(7) -0.0036(7) -0.0079(8)
C31 0.0549(12) 0.0169(8) 0.0195(8) 0.0023(6) -0.0004(8) 0.0048(8)
C32 0.0374(10) 0.0214(8) 0.0180(7) 0.0057(6) 0.0003(7) 0.0092(7)
C33 0.0237(8) 0.0148(7) 0.0212(7) 0.0034(6) -0.0038(6) 0.0016(6)
C34 0.0279(9) 0.0252(8) 0.0243(8) 0.0052(6) -0.0007(7) 0.0084(7)
C35 0.0355(10) 0.0284(9) 0.0336(9) 0.0027(7) 0.0010(8) 0.0142(8)
C36 0.0413(11) 0.0215(9) 0.0420(10) 0.0081(7) -0.0069(8) 0.0119(8)
C37 0.0532(12) 0.0256(9) 0.0314(9) 0.0123(7) -0.0034(8) 0.0107(8)
C38 0.0418(10) 0.0213(8) 0.0231(8) 0.0058(6) -0.0004(7) 0.0069(7)
C39 0.0257(8) 0.0181(7) 0.0160(7) 0.0029(6) 0.0027(6) 0.0071(6)
C40 0.0282(8) 0.0196(8) 0.0220(8) 0.0033(6) 0.0025(6) 0.0039(6)
C41 0.0479(11) 0.0178(8) 0.0269(9) 0.0027(7) 0.0003(8) 0.0056(7)
C42 0.0591(13) 0.0252(9) 0.0225(8) -0.0003(7) 0.0010(8) 0.0232(9)
C43 0.0429(11) 0.0395(11) 0.0272(9) 0.0034(8) 0.0092(8) 0.0248(9)
C44 0.0298(9) 0.0268(9) 0.0270(8) 0.0033(7) 0.0084(7) 0.0095(7)
C45 0.0158(7) 0.0229(8) 0.0230(8) 0.0001(6) 0.0027(6) 0.0059(6)
C46 0.0288(9) 0.0285(9) 0.0277(9) 0.0018(7) 0.0008(7) 0.0126(7)
C47 0.0393(11) 0.0497(12) 0.0338(10) 0.0012(9) -0.0072(8) 0.0262(10)
C48 0.0279(10) 0.0522(13) 0.0473(12) -0.0149(10) -0.0163(9) 0.0160(9)
C49 0.0227(9) 0.0338(10) 0.0599(13) -0.0069(9) -0.0068(9) 0.0016(8)
C50 0.0198(8) 0.0275(9) 0.0409(10) 0.0042(7) 0.0011(7) 0.0018(7)

loop_
_atom_type_symbol
_atom_type_description
_atom_type_scat_dispersion_real
_atom_type_scat_dispersion_imag
_atom_type_scat_source
C C 0.0033 0.0016 'International Tables Vol C Tables 4.2.6.8 and 6.1.1.4'
H H 0.0000 0.0000 'International Tables Vol C Tables 4.2.6.8 and 6.1.1.4'
O O 0.0106 0.0060 'International Tables Vol C Tables 4.2.6.8 and 6.1.1.4'
P P 0.1023 0.0942 'International Tables Vol C Tables 4.2.6.8 and 6.1.1.4'
Ru Ru -1.2594 0.8363 'International Tables Vol C Tables 4.2.6.8 and 6.1.1.4'

loop_
_geom_angle_atom_site_label_1
_geom_angle_atom_site_label_2
_geom_angle_atom_site_label_3
_geom_angle
_geom_angle_site_symmetry_1
_geom_angle_site_symmetry_3
_geom_angle_publ_flag
C1 Ru1 P1 86.10(4) . . ?
C1 Ru1 P2 83.03(4) . . ?
P1 Ru1 P2 84.434(14) . . ?
C1 Ru1 C24 121.82(6) . . ?
P1 Ru1 C24 97.51(4) . . ?
P2 Ru1 C24 155.12(5) . . ?
C1 Ru1 C20 95.28(6) . . ?
P1 Ru1 C20 123.50(5) . . ?
P2 Ru1 C20 151.94(5) . . ?
C24 Ru1 C20 36.57(6) . . ?
C1 Ru1 C21 102.29(6) . . ?
P1 Ru1 C21 158.16(4) . . ?
P2 Ru1 C21 116.34(5) . . ?
C24 Ru1 C21 60.88(6) . . ?
C20 Ru1 C21 36.51(6) . . ?
C1 Ru1 C22 136.12(6) . . ?
P1 Ru1 C22 137.61(5) . . ?
P2 Ru1 C22 101.59(4) . . ?
C24 Ru1 C22 60.65(6) . . ?
C20 Ru1 C22 60.78(6) . . ?
C21 Ru1 C22 36.45(6) . . ?
C1 Ru1 C23 156.08(6) . . ?
P1 Ru1 C23 104.45(4) . . ?
P2 Ru1 C23 118.87(5) . . ?
C24 Ru1 C23 36.56(6) . . ?
C20 Ru1 C23 60.93(6) . . ?
C21 Ru1 C23 60.74(6) . . ?
C22 Ru1 C23 36.14(6) . . ?
C33 P1 C27 98.74(7) . . ?
C33 P1 C25 106.07(8) . . ?
C27 P1 C25 101.69(7) . . ?
C33 P1 Ru1 119.94(5) . . ?
C27 P1 Ru1 116.36(5) . . ?
C25 P1 Ru1 111.78(5) . . ?
C45 P2 C39 100.52(7) . . ?
C45 P2 C26 105.41(7) . . ?
C39 P2 C26 103.94(7) . . ?
C45 P2 Ru1 115.64(5) . . ?
C39 P2 Ru1 120.06(5) . . ?
C26 P2 Ru1 109.70(5) . . ?
C7 O2 C3 114.33(12) . . ?
O1 C1 C2 112.44(12) . . ?
O1 C1 Ru1 126.47(11) . . ?
C2 C1 Ru1 121.09(10) . . ?
C6 C2 C1 129.80(14) . . ?
C6 C2 C3 109.57(13) . . ?
C1 C2 C3 120.38(12) . . ?
O2 C3 C2 105.63(11) . . ?
O2 C3 C4 111.46(11) . . ?
C2 C3 C4 102.97(12) . . ?
C14 C4 C8 109.28(11) . . ?
C14 C4 C5 116.67(12) . . ?
C8 C4 C5 106.96(12) . . ?
C14 C4 C3 110.49(12) . . ?
C8 C4 C3 112.02(11) . . ?
C5 C4 C3 101.24(11) . . ?
C6 C5 C4 102.44(11) . . ?
C2 C6 C5 112.46(13) . . ?
C13 C8 C9 117.86(14) . . ?
C13 C8 C4 124.76(13) . . ?
C9 C8 C4 117.37(13) . . ?
C10 C9 C8 121.64(15) . . ?
C9 C10 C11 119.85(16) . . ?
C12 C11 C10 119.40(15) . . ?
C11 C12 C13 120.77(15) . . ?
C8 C13 C12 120.46(15) . . ?
C19 C14 C15 117.59(14) . . ?
C19 C14 C4 122.49(13) . . ?
C15 C14 C4 119.76(13) . . ?
C16 C15 C14 121.28(15) . . ?
C15 C16 C17 120.27(16) . . ?
C18 C17 C16 119.26(15) . . ?
C17 C18 C19 120.41(15) . . ?
C14 C19 C18 121.19(15) . . ?
C24 C20 C21 108.10(15) . . ?
C24 C20 Ru1 71.73(9) . . ?
C21 C20 Ru1 72.37(8) . . ?
C20 C21 C22 107.65(14) . . ?
C20 C21 Ru1 71.12(8) . . ?
C22 C21 Ru1 72.05(9) . . ?
C23 C22 C21 108.59(15) . . ?
C23 C22 Ru1 72.40(9) . . ?
C21 C22 Ru1 71.50(9) . . ?
C22 C23 C24 107.23(15) . . ?
C22 C23 Ru1 71.46(9) . . ?
C24 C23 Ru1 70.38(9) . . ?
C20 C24 C23 108.42(15) . . ?
C20 C24 Ru1 71.70(9) . . ?
C23 C24 Ru1 73.06(9) . . ?
C26 C25 P1 111.50(10) . . ?
C25 C26 P2 109.36(10) . . ?
C28 C27 C32 117.99(14) . . ?
C28 C27 P1 122.61(12) . . ?
C32 C27 P1 119.39(12) . . ?
C29 C28 C27 121.02(16) . . ?
C30 C29 C28 119.97(17) . . ?
C31 C30 C29 119.72(16) . . ?
C30 C31 C32 120.49(16) . . ?
C31 C32 C27 120.73(16) . . ?
C34 C33 C38 118.55(15) . . ?
C34 C33 P1 119.85(12) . . ?
C38 C33 P1 121.31(12) . . ?
C35 C34 C33 120.64(16) . . ?
C36 C35 C34 120.12(17) . . ?
C37 C36 C35 119.71(17) . . ?
C36 C37 C38 120.20(17) . . ?
C37 C38 C33 120.77(17) . . ?
C40 C39 C44 118.62(14) . . ?
C40 C39 P2 121.02(12) . . ?
C44 C39 P2 120.21(12) . . ?
C39 C40 C41 120.82(16) . . ?
C42 C41 C40 119.77(17) . . ?
C41 C42 C43 120.13(16) . . ?
C42 C43 C44 119.94(17) . . ?
C43 C44 C39 120.63(17) . . ?
C50 C45 C46 118.95(15) . . ?
C50 C45 P2 121.96(13) . . ?
C46 C45 P2 118.35(12) . . ?
C47 C46 C45 120.21(17) . . ?
C48 C47 C46 119.97(19) . . ?
C49 C48 C47 120.21(18) . . ?
C48 C49 C50 120.28(19) . . ?
C49 C50 C45 120.37(18) . . ?

loop_
_geom_bond_atom_site_label_1
_geom_bond_atom_site_label_2
_geom_bond_distance
_geom_bond_site_symmetry_2
_geom_bond_publ_flag
Ru1 C1 2.0296(15) . ?
Ru1 P1 2.2307(4) . ?
Ru1 P2 2.2501(4) . ?
Ru1 C24 2.2521(15) . ?
Ru1 C20 2.2516(15) . ?
Ru1 C21 2.2678(14) . ?
Ru1 C22 2.2749(15) . ?
Ru1 C23 2.2871(15) . ?
P1 C33 1.8311(16) . ?
P1 C27 1.8456(15) . ?
P1 C25 1.8624(16) . ?
P2 C45 1.8255(16) . ?
P2 C39 1.8368(15) . ?
P2 C26 1.8455(15) . ?
O1 C1 1.2437(18) . ?
O2 C7 1.4187(19) . ?
O2 C3 1.4342(17) . ?
C1 C2 1.5101(19) . ?
C2 C6 1.329(2) . ?
C2 C3 1.514(2) . ?
C3 C4 1.563(2) . ?
C4 C14 1.530(2) . ?
C4 C8 1.5332(19) . ?
C4 C5 1.561(2) . ?
C5 C6 1.509(2) . ?
C8 C13 1.389(2) . ?
C8 C9 1.400(2) . ?
C9 C10 1.380(2) . ?
C10 C11 1.388(2) . ?
C11 C12 1.378(2) . ?
C12 C13 1.396(2) . ?
C14 C19 1.392(2) . ?
C14 C15 1.395(2) . ?
C15 C16 1.388(2) . ?
C16 C17 1.388(2) . ?
C17 C18 1.376(2) . ?
C18 C19 1.395(2) . ?
C20 C24 1.413(2) . ?
C20 C21 1.416(2) . ?
C21 C22 1.421(2) . ?
C22 C23 1.415(2) . ?
C23 C24 1.424(2) . ?
C25 C26 1.525(2) . ?
C27 C28 1.391(2) . ?
C27 C32 1.395(2) . ?
C28 C29 1.393(2) . ?
C29 C30 1.380(3) . ?
C30 C31 1.377(3) . ?
C31 C32 1.387(2) . ?
C33 C34 1.389(2) . ?
C33 C38 1.395(2) . ?
C34 C35 1.389(2) . ?
C35 C36 1.384(3) . ?
C36 C37 1.382(3) . ?
C37 C38 1.382(2) . ?
C39 C40 1.389(2) . ?
C39 C44 1.392(2) . ?
C40 C41 1.391(2) . ?
C41 C42 1.379(3) . ?
C42 C43 1.385(3) . ?
C43 C44 1.387(2) . ?
C45 C50 1.392(2) . ?
C45 C46 1.398(2) . ?
C46 C47 1.389(3) . ?
C47 C48 1.382(3) . ?
C48 C49 1.377(3) . ?
C49 C50 1.385(3) . ?
